data_1510094
loop_
_publ_author_name
'Bembenek, E.'
'Jones, P.G.'

_publ_section_title
;
 Low-temperature redetermination of the structures of three gold compounds
;
_journal_name_full 'Journal of Crystallographic and Spectroscopic Research'
_journal_page_first 397
_journal_page_last 401
_journal_paper_doi 10.1007/BF01195399
_journal_volume 22
_journal_year 1992
_chemical_formula_sum 'Au Cl4 P'
_chemical_name_systematic '(P Cl3) (Au Cl)'
_space_group_IT_number 14
_symmetry_space_group_name_Hall '-P 2ybc'
_symmetry_space_group_name_H-M 'P 1 21/c 1'
_cell_angle_alpha 90
_cell_angle_beta 95.99
_cell_angle_gamma 90
_cell_formula_units_Z 4
_cell_length_a 7.237
_cell_length_b 14.52
_cell_length_c 6.091
_cell_volume 636.555
_citation_journal_id_ASTM JCREDB
_cod_data_source_file gold_141.cif
_cod_data_source_block Au1Cl4P1
_cod_original_cell_volume 636.5553
_cod_original_formula_sum 'Au1 Cl4 P1'
_cod_database_code 1510094

loop_
_symmetry_equiv_pos_as_xyz
x,y,z
-x,y+1/2,-z+1/2
-x,-y,-z
x,-y-1/2,z-1/2

loop_
_atom_site_label
_atom_site_type_symbol
_atom_site_fract_x
_atom_site_fract_y
_atom_site_fract_z
_atom_site_occupancy
_atom_site_U_iso_or_equiv
P1 P+3 0.75591 0.12737 0.52659 1 0.0
Cl2 Cl-1 0.99172 0.17098 0.41827 1 0.0
Cl1 Cl-1 0.32276 0.34781 0.51726 1 0.0
Cl3 Cl-1 0.8394 0.07531 0.82415 1 0.0
Cl4 Cl-1 0.69603 0.01564 0.34343 1 0.0
Au1 Au+1 0.53951 0.23384 0.52043 1 0.0
